data_1528202
loop_
_publ_author_name
'Wieghardt, K.'
'Weiss, J.'
'Siebert, H.'

_publ_section_title
;
 Die Molekuel- und Kristallstruktur von (Co2 (C N)2 (O H)4 (N H3)8) (Co2
 (N O2)6 ((O H)2 N O2)) H2 O)
;
_journal_name_full 'Zeitschrift fuer Anorganische und Allgemeine Chemie'
_journal_page_first 151
_journal_page_last 157
_journal_volume 383
_journal_year 1971
_chemical_formula_sum 'C2 H32 Co5 N17 O21'
_chemical_name_systematic
;
(Co3 (C N)2 (O H)4 (N H3)8) (Co2 (N O2)6 ((O H)2 N O2) H2 O)
;
_space_group_IT_number 14
_symmetry_space_group_name_Hall '-P 2yn'
_symmetry_space_group_name_H-M 'P 1 21/n 1'
_cell_angle_alpha 90
_cell_angle_beta 94
_cell_angle_gamma 90
_cell_formula_units_Z 4
_cell_length_a 7.21
_cell_length_b 12.38
_cell_length_c 33.13
_cell_volume 2949.974
_citation_journal_id_ASTM ZAACAB
_cod_data_source_file Wieghardt_ZAACAB_1971_1951.cif
_cod_data_source_block C2H32Co5N17O21
_cod_original_sg_symbol_Hall '-P 2ybc (x-z,y,z)'
_cod_database_code 1528202

loop_
_symmetry_equiv_pos_as_xyz
x,y,z
-x+1/2,y+1/2,-z+1/2
-x,-y,-z
x-1/2,-y-1/2,z-1/2

loop_
_atom_site_label
_atom_site_type_symbol
_atom_site_fract_x
_atom_site_fract_y
_atom_site_fract_z
_atom_site_occupancy
_atom_site_U_iso_or_equiv
_atom_site_attached_hydrogens
Co5 Co+3 0.3424 0.0795 0.6709 1 0.0 0
O21 O-2 0.5253 0.2102 0.2684 1 0.0 2
N4 N-3 0.8062 0.1961 0.6014 1 0.0 3
C1 C+2 0.1107 -0.0084 0.9185 1 0.0 0
O3 O-2 0.1276 0.1164 0.1359 1 0.0 1
O4 O-2 0.7825 0.0731 0.879 1 0.0 1
O17 O-2 0.758 0.2189 0.1411 1 0.0 0
Co3 Co+3 0.1962 -0.0066 0.1715 1 0.0 0
N9 N-3 0.7355 0.1374 0.7977 1 0.0 3
Co1 Co+3 0.3422 0.222 0.0502 1 0.0 0
O12 O-2 0.381 0.2132 0.8448 1 0.0 0
O16 O-2 0.6624 0.183 0.7041 1 0.0 0
N12 N+3 0.9224 0.192 0.3514 1 0.0 0
N1 N-3 0.2707 0.0129 0.9189 1 0.0 0
O9 O-2 -0.016 0.0145 0.4476 1 0.0 0
N17 N+3 0.3717 0.0143 0.5916 1 0.0 0
N8 N-3 0.46 0.0323 0.1687 1 0.0 3
O20 O-2 0.3681 0.0513 0.7514 1 0.0 0
N2 N-3 0.818 0.1084 0.9871 1 0.0 0
N14 N+3 0.5798 0.1069 0.6896 1 0.0 0
O14 O-2 0.6305 0.2325 0.4354 1 0.0 0
N16 N+3 0.2442 0.0572 0.7251 1 0.0 0
O1 O-2 0.081 0.174 0.052 1 0.0 1
O10 O-2 0.016 0.1827 0.4412 1 0.0 0
O19 O-2 0.0873 0.0469 0.7304 1 0.0 0
O13 O-2 0.5066 0.2433 0.3744 1 0.0 0
Co2 Co+3 0.1422 0.0402 0.0841 1 0.0 0
N11 N+3 0.9565 0.0947 0.4245 1 0.0 0
N10 N-3 0.0704 0.04 0.8252 1 0.0 3
O5 O-2 0.6082 0.0712 0.3325 1 0.0 1
N3 N-3 0.3825 0.1403 -0.0006 1 0.0 3
O6 O-2 0.1069 0.0349 0.6435 1 0.0 1
N7 N-3 0.1782 0.0833 0.2229 1 0.0 3
O7 O-2 0.4322 0.0915 0.6166 1 0.0 0
C2 C+2 0.8402 0.0539 0.9623 1 0.0 0
N15 N+3 0.2736 0.2344 0.6714 1 0.0 0
O15 O-2 0.2944 -0.0348 0.3121 1 0.0 0
N5 N-3 0.1072 0.2343 0.5507 1 0.0 3
O2 O-2 0.4081 0.0936 0.0828 1 0.0 1
O18 O-2 0.788 0.2168 0.2054 1 0.0 0
Co4 Co+3 0.7799 0.0916 0.3804 1 0.0 0
N6 N-3 0.7521 0.1488 0.5183 1 0.0 3
N13 N+3 0.6187 0.2094 0.3978 1 0.0 0
O8 O-2 0.4279 0.0158 0.5587 1 0.0 0
O11 O-2 0.0538 0.157 0.3396 1 0.0 0
